data_2227241
loop_
_publ_author_name
'Velmurugan, R.'
'Sekar, M.'
'Chandramohan, A.'
'Ramesh, P.'
'Ponnuswamy, M. N.'

_publ_section_title
;
 2-(1,2,3,4-Tetrahydro-9<i>H</i>-carbazol-1-ylidene)propanedinitrile
;
_journal_coeditor_code BT5359
_journal_issue 11
_journal_name_full 'Acta Crystallographica Section E'
_journal_page_first o2965
_journal_paper_doi 10.1107/S1600536810042649
_journal_volume 66
_journal_year 2010
_chemical_formula_iupac 'C15 H11 N3'
_chemical_formula_moiety 'C15 H11 N3'
_chemical_formula_sum 'C15 H11 N3'
_chemical_formula_weight 233.27
_chemical_name_common 1-(Dicyanomethylene)-2,3,4-tetrahydrocarbazole
_chemical_name_systematic
;
2-(1,2,3,4-Tetrahydro-9<i>H</i>-carbazol-1-ylidene)propanedinitrile
;
_space_group_IT_number 2
_symmetry_cell_setting triclinic
_symmetry_space_group_name_Hall '-P 1'
_symmetry_space_group_name_H-M 'P -1'
_atom_sites_solution_hydrogens geom
_atom_sites_solution_primary direct
_atom_sites_solution_secondary difmap
_audit_creation_method SHELXL-97
_cell_angle_alpha 87.461(8)
_cell_angle_beta 82.392(8)
_cell_angle_gamma 75.038(7)
_cell_formula_units_Z 2
_cell_length_a 7.7631(10)
_cell_length_b 8.0003(10)
_cell_length_c 9.8933(13)
_cell_measurement_reflns_used 1654
_cell_measurement_temperature 293(2)
_cell_measurement_theta_max 28.37
_cell_measurement_theta_min 2.08
_cell_volume 588.35(13)
_computing_cell_refinement 'SAINT (Bruker, 2008)'
_computing_data_collection 'APEX2 (Bruker, 2008)'
_computing_data_reduction 'SAINT (Bruker, 2008)'
_computing_molecular_graphics 'ORTEP-3 (Farrugia, 1997)'
_computing_publication_material 'SHELXL97 (Sheldrick, 2008) and PLATON (Spek, 2009)'
_computing_structure_refinement 'SHELXL97 (Sheldrick, 2008)'
_computing_structure_solution 'SHELXS97 (Sheldrick, 2008)'
_diffrn_ambient_temperature 293(2)
_diffrn_measured_fraction_theta_full 0.999
_diffrn_measured_fraction_theta_max 0.987
_diffrn_measurement_device_type 'Bruker SMART APEXII area-detector'
_diffrn_measurement_method '\w and \f scans'
_diffrn_radiation_monochromator graphite
_diffrn_radiation_source 'fine-focus sealed tube'
_diffrn_radiation_type MoK\a
_diffrn_radiation_wavelength 0.71073
_diffrn_reflns_av_R_equivalents 0.0393
_diffrn_reflns_av_sigmaI/netI 0.0298
_diffrn_reflns_limit_h_max 10
_diffrn_reflns_limit_h_min -10
_diffrn_reflns_limit_k_max 10
_diffrn_reflns_limit_k_min -10
_diffrn_reflns_limit_l_max 13
_diffrn_reflns_limit_l_min -12
_diffrn_reflns_number 10589
_diffrn_reflns_theta_full 25.00
_diffrn_reflns_theta_max 28.37
_diffrn_reflns_theta_min 2.08
_diffrn_standards_decay_% 0
_diffrn_standards_number 0
_exptl_absorpt_coefficient_mu 0.081
_exptl_absorpt_correction_T_max 0.986
_exptl_absorpt_correction_T_min 0.984
_exptl_absorpt_correction_type multi-scan
_exptl_absorpt_process_details '(SADABS; Bruker, 2008)'
_exptl_crystal_colour Colorless
_exptl_crystal_density_diffrn 1.317
_exptl_crystal_density_method 'not measured'
_exptl_crystal_description Block
_exptl_crystal_F_000 244
_exptl_crystal_size_max 0.20
_exptl_crystal_size_mid 0.18
_exptl_crystal_size_min 0.17
_refine_diff_density_max 0.230
_refine_diff_density_min -0.153
_refine_ls_extinction_coef 0.038(8)
_refine_ls_extinction_expression Fc^*^=kFc[1+0.001xFc^2^\l^3^/sin(2\q)]^-1/4^
_refine_ls_extinction_method 'SHELXL97 (Sheldrick, 2008)'
_refine_ls_goodness_of_fit_ref 1.063
_refine_ls_hydrogen_treatment mixed
_refine_ls_matrix_type full
_refine_ls_number_parameters 168
_refine_ls_number_reflns 2924
_refine_ls_number_restraints 2
_refine_ls_restrained_S_all 1.066
_refine_ls_R_factor_all 0.0513
_refine_ls_R_factor_gt 0.0411
_refine_ls_shift/su_max 0.003
_refine_ls_shift/su_mean 0.001
_refine_ls_structure_factor_coef Fsqd
_refine_ls_weighting_details 'calc w=1/[\s^2^(Fo^2^)+(0.0748P)^2^+0.0374P] where P=(Fo^2^+2Fc^2^)/3'
_refine_ls_weighting_scheme calc
_refine_ls_wR_factor_gt 0.1212
_refine_ls_wR_factor_ref 0.1302
_reflns_number_gt 2339
_reflns_number_total 2924
_reflns_threshold_expression I>2\s(I)
_cod_data_source_file bt5359.cif
_cod_data_source_block I
_cod_database_code 2227241
_cod_database_fobs_code 2227241

loop_
_symmetry_equiv_pos_as_xyz
'x, y, z'
'-x, -y, -z'

loop_
_atom_site_type_symbol
_atom_site_label
_atom_site_fract_x
_atom_site_fract_y
_atom_site_fract_z
_atom_site_U_iso_or_equiv
_atom_site_adp_type
_atom_site_calc_flag
_atom_site_refinement_flags
_atom_site_occupancy
_atom_site_disorder_assembly
_atom_site_disorder_group
N N1 0.18203(13) 0.14402(13) 0.01388(9) 0.0404(2) Uani d . 1 . .
H H1 0.118(2) 0.252(2) 0.0038(17) 0.068(4) Uiso d . 1 . .
C C2 0.25866(13) 0.06198(14) 0.12645(10) 0.0375(2) Uani d . 1 . .
C C3 0.26818(13) 0.13570(14) 0.25321(10) 0.0380(3) Uani d . 1 . .
C C4 0.36565(17) 0.01146(17) 0.35406(13) 0.0491(3) Uani d . 1 . .
H H4A 0.3179 0.0527 0.4456 0.059 Uiso calc R 1 . .
H H4B 0.4918 0.0112 0.3398 0.059 Uiso calc R 1 . .
C C5 0.35020(18) -0.17242(16) 0.34360(13) 0.0532(3) Uani d . 1 . .
H H5A 0.2257 -0.1756 0.3670 0.064 Uiso calc R 1 . .
H H5B 0.4204 -0.2461 0.4078 0.064 Uiso calc R 1 . .
C C6 0.41700(17) -0.23982(16) 0.20031(13) 0.0518(3) Uani d . 1 . .
H H6A 0.5464 -0.2582 0.1830 0.062 Uiso calc R 1 . .
H H6B 0.3889 -0.3498 0.1910 0.062 Uiso calc R 1 . .
C C7 0.32980(14) -0.11254(14) 0.09931(11) 0.0412(3) Uani d . 1 . .
C C8 0.29475(14) -0.13856(15) -0.03433(12) 0.0430(3) Uani d . 1 . .
C C9 0.32862(18) -0.28496(18) -0.11570(14) 0.0559(3) Uani d . 1 . .
H H9 0.3900 -0.3926 -0.0849 0.067 Uiso calc R 1 . .
C C10 0.26989(19) -0.2670(2) -0.24143(15) 0.0621(4) Uani d . 1 . .
H H10 0.2916 -0.3636 -0.2963 0.075 Uiso calc R 1 . .
C C11 0.17753(18) -0.1052(2) -0.28854(13) 0.0561(3) Uani d . 1 . .
H H11 0.1390 -0.0972 -0.3743 0.067 Uiso calc R 1 . .
C C12 0.14204(16) 0.04168(17) -0.21264(11) 0.0486(3) Uani d . 1 . .
H H12 0.0815 0.1487 -0.2451 0.058 Uiso calc R 1 . .
C C13 0.20122(14) 0.02303(15) -0.08386(11) 0.0407(3) Uani d . 1 . .
C C14 0.20193(15) 0.30577(15) 0.28668(11) 0.0436(3) Uani d U 1 . .
C C15 0.11508(19) 0.43809(15) 0.19901(13) 0.0519(3) Uani d U 1 . .
N N16 0.0464(2) 0.54705(16) 0.13082(13) 0.0753(4) Uani d . 1 . .
C C17 0.22133(19) 0.36577(18) 0.41741(14) 0.0575(3) Uani d U 1 . .
N N18 0.2367(2) 0.4156(2) 0.51944(15) 0.0918(5) Uani d . 1 . .

loop_
_atom_site_aniso_label
_atom_site_aniso_U_11
_atom_site_aniso_U_22
_atom_site_aniso_U_33
_atom_site_aniso_U_12
_atom_site_aniso_U_13
_atom_site_aniso_U_23
N1 0.0490(5) 0.0377(5) 0.0343(5) -0.0091(4) -0.0075(4) -0.0041(4)
C2 0.0391(5) 0.0380(5) 0.0360(5) -0.0103(4) -0.0051(4) -0.0024(4)
C3 0.0375(5) 0.0424(6) 0.0356(5) -0.0120(4) -0.0056(4) -0.0026(4)
C4 0.0505(6) 0.0526(7) 0.0441(6) -0.0081(5) -0.0158(5) 0.0000(5)
C5 0.0597(7) 0.0476(7) 0.0496(7) -0.0054(5) -0.0160(5) 0.0062(5)
C6 0.0517(6) 0.0408(6) 0.0591(7) -0.0023(5) -0.0114(5) -0.0020(5)
C7 0.0392(5) 0.0395(6) 0.0435(6) -0.0073(4) -0.0035(4) -0.0055(4)
C8 0.0418(5) 0.0427(6) 0.0433(6) -0.0102(4) 0.0009(4) -0.0103(5)
C9 0.0591(7) 0.0477(7) 0.0585(8) -0.0100(5) 0.0009(6) -0.0191(6)
C10 0.0647(8) 0.0658(9) 0.0577(8) -0.0225(7) 0.0074(6) -0.0300(7)
C11 0.0576(7) 0.0769(9) 0.0397(6) -0.0278(7) 0.0000(5) -0.0173(6)
C12 0.0521(6) 0.0592(7) 0.0371(6) -0.0183(5) -0.0043(5) -0.0075(5)
C13 0.0418(5) 0.0458(6) 0.0357(5) -0.0140(4) -0.0010(4) -0.0075(4)
C14 0.0511(6) 0.0433(6) 0.0391(5) -0.0133(5) -0.0107(4) -0.0061(4)
C15 0.0725(8) 0.0386(6) 0.0466(6) -0.0132(5) -0.0150(5) -0.0068(5)
N16 0.1197(11) 0.0434(6) 0.0624(8) -0.0100(7) -0.0318(7) 0.0008(6)
C17 0.0693(8) 0.0528(7) 0.0502(7) -0.0071(6) -0.0194(6) -0.0137(6)
N18 0.1192(12) 0.0874(10) 0.0674(9) -0.0048(9) -0.0392(8) -0.0328(8)

loop_
_atom_type_symbol
_atom_type_description
_atom_type_scat_dispersion_real
_atom_type_scat_dispersion_imag
_atom_type_scat_source
C C 0.0033 0.0016 'International Tables Vol C Tables 4.2.6.8 and 6.1.1.4'
H H 0.0000 0.0000 'International Tables Vol C Tables 4.2.6.8 and 6.1.1.4'
N N 0.0061 0.0033 'International Tables Vol C Tables 4.2.6.8 and 6.1.1.4'

loop_
_geom_angle_atom_site_label_1
_geom_angle_atom_site_label_2
_geom_angle_atom_site_label_3
_geom_angle_site_symmetry_1
_geom_angle_site_symmetry_3
_geom_angle
_geom_angle_publ_flag
C13 N1 C2 . . 108.44(9) ?
C13 N1 H1 . . 121.1(11) ?
C2 N1 H1 . . 130.1(11) ?
C7 C2 N1 . . 109.30(9) ?
C7 C2 C3 . . 122.29(10) ?
N1 C2 C3 . . 128.42(10) ?
C14 C3 C2 . . 125.47(10) ?
C14 C3 C4 . . 119.15(10) ?
C2 C3 C4 . . 115.36(10) ?
C3 C4 C5 . . 113.84(10) ?
C3 C4 H4A . . 108.8 ?
C5 C4 H4A . . 108.8 ?
C3 C4 H4B . . 108.8 ?
C5 C4 H4B . . 108.8 ?
H4A C4 H4B . . 107.7 ?
C4 C5 C6 . . 110.58(11) ?
C4 C5 H5A . . 109.5 ?
C6 C5 H5A . . 109.5 ?
C4 C5 H5B . . 109.5 ?
C6 C5 H5B . . 109.5 ?
H5A C5 H5B . . 108.1 ?
C7 C6 C5 . . 109.78(10) ?
C7 C6 H6A . . 109.7 ?
C5 C6 H6A . . 109.7 ?
C7 C6 H6B . . 109.7 ?
C5 C6 H6B . . 109.7 ?
H6A C6 H6B . . 108.2 ?
C2 C7 C8 . . 106.56(10) ?
C2 C7 C6 . . 123.35(10) ?
C8 C7 C6 . . 130.04(10) ?
C9 C8 C13 . . 119.21(12) ?
C9 C8 C7 . . 133.37(12) ?
C13 C8 C7 . . 107.37(10) ?
C10 C9 C8 . . 118.88(13) ?
C10 C9 H9 . . 120.6 ?
C8 C9 H9 . . 120.6 ?
C9 C10 C11 . . 120.89(12) ?
C9 C10 H10 . . 119.6 ?
C11 C10 H10 . . 119.6 ?
C12 C11 C10 . . 122.23(12) ?
C12 C11 H11 . . 118.9 ?
C10 C11 H11 . . 118.9 ?
C11 C12 C13 . . 116.83(13) ?
C11 C12 H12 . . 121.6 ?
C13 C12 H12 . . 121.6 ?
N1 C13 C12 . . 129.73(11) ?
N1 C13 C8 . . 108.31(10) ?
C12 C13 C8 . . 121.95(11) ?
C3 C14 C15 . . 125.01(10) ?
C3 C14 C17 . . 120.54(11) ?
C15 C14 C17 . . 114.43(11) ?
N16 C15 C14 . . 178.28(13) ?
N18 C17 C14 . . 178.87(17) ?

loop_
_geom_bond_atom_site_label_1
_geom_bond_atom_site_label_2
_geom_bond_site_symmetry_2
_geom_bond_distance
_geom_bond_publ_flag
N1 C13 . 1.3655(14) ?
N1 C2 . 1.3906(14) ?
N1 H1 . 0.885(17) ?
C2 C7 . 1.3865(15) ?
C2 C3 . 1.4278(15) ?
C3 C14 . 1.3634(16) ?
C3 C4 . 1.5098(16) ?
C4 C5 . 1.5156(19) ?
C4 H4A . 0.9700 ?
C4 H4B . 0.9700 ?
C5 C6 . 1.5159(18) ?
C5 H5A . 0.9700 ?
C5 H5B . 0.9700 ?
C6 C7 . 1.4921(16) ?
C6 H6A . 0.9700 ?
C6 H6B . 0.9700 ?
C7 C8 . 1.4193(16) ?
C8 C9 . 1.3991(16) ?
C8 C13 . 1.4114(17) ?
C9 C10 . 1.370(2) ?
C9 H9 . 0.9300 ?
C10 C11 . 1.401(2) ?
C10 H10 . 0.9300 ?
C11 C12 . 1.3698(18) ?
C11 H11 . 0.9300 ?
C12 C13 . 1.3997(16) ?
C12 H12 . 0.9300 ?
C14 C15 . 1.4257(17) ?
C14 C17 . 1.4386(16) ?
C15 N16 . 1.1413(17) ?
C17 N18 . 1.1334(17) ?

loop_
_geom_hbond_atom_site_label_D
_geom_hbond_atom_site_label_H
_geom_hbond_atom_site_label_A
_geom_hbond_site_symmetry_A
_geom_hbond_distance_DH
_geom_hbond_distance_HA
_geom_hbond_distance_DA
_geom_hbond_angle_DHA
N1 H1 N16 1 0.885(17) 2.623(17) 3.3314(16) 137.8(13)
N1 H1 N16 2_565 0.885(17) 2.279(17) 3.0656(17) 148.1(14)
C12 H12 N16 2_565 0.93 2.62 3.3254(19) 132.6
C4 H4B Cg3 2_655 0.97 2.86 3.6950(15) 145

loop_
_geom_torsion_atom_site_label_1
_geom_torsion_atom_site_label_2
_geom_torsion_atom_site_label_3
_geom_torsion_atom_site_label_4
_geom_torsion_site_symmetry_1
_geom_torsion_site_symmetry_2
_geom_torsion_site_symmetry_3
_geom_torsion_site_symmetry_4
_geom_torsion
_geom_torsion_publ_flag
C13 N1 C2 C7 . . . . 0.92(12) ?
C13 N1 C2 C3 . . . . -179.03(10) ?
C7 C2 C3 C14 . . . . 179.75(10) ?
N1 C2 C3 C14 . . . . -0.31(19) ?
C7 C2 C3 C4 . . . . 1.66(15) ?
N1 C2 C3 C4 . . . . -178.40(10) ?
C14 C3 C4 C5 . . . . 150.75(11) ?
C2 C3 C4 C5 . . . . -31.03(14) ?
C3 C4 C5 C6 . . . . 56.40(14) ?
C4 C5 C6 C7 . . . . -50.35(13) ?
N1 C2 C7 C8 . . . . -0.30(12) ?
C3 C2 C7 C8 . . . . 179.65(9) ?
N1 C2 C7 C6 . . . . -177.95(10) ?
C3 C2 C7 C6 . . . . 2.00(17) ?
C5 C6 C7 C2 . . . . 23.15(15) ?
C5 C6 C7 C8 . . . . -153.90(12) ?
C2 C7 C8 C9 . . . . -177.95(12) ?
C6 C7 C8 C9 . . . . -0.5(2) ?
C2 C7 C8 C13 . . . . -0.40(12) ?
C6 C7 C8 C13 . . . . 177.03(11) ?
C13 C8 C9 C10 . . . . 0.02(18) ?
C7 C8 C9 C10 . . . . 177.34(12) ?
C8 C9 C10 C11 . . . . 0.1(2) ?
C9 C10 C11 C12 . . . . 0.2(2) ?
C10 C11 C12 C13 . . . . -0.53(18) ?
C2 N1 C13 C12 . . . . 178.09(11) ?
C2 N1 C13 C8 . . . . -1.16(12) ?
C11 C12 C13 N1 . . . . -178.53(11) ?
C11 C12 C13 C8 . . . . 0.64(17) ?
C9 C8 C13 N1 . . . . 178.93(10) ?
C7 C8 C13 N1 . . . . 0.97(12) ?
C9 C8 C13 C12 . . . . -0.40(17) ?
C7 C8 C13 C12 . . . . -178.35(10) ?
C2 C3 C14 C15 . . . . -1.19(19) ?
C4 C3 C14 C15 . . . . 176.84(11) ?
C2 C3 C14 C17 . . . . -179.26(11) ?
C4 C3 C14 C17 . . . . -1.23(17) ?
C3 C14 C15 N16 . . . . -161(5) ?
C17 C14 C15 N16 . . . . 17(5) ?
C3 C14 C17 N18 . . . . 149(9) ?
C15 C14 C17 N18 . . . . -30(9) ?

loop_
_cod_related_entry_id
_cod_related_entry_database
_cod_related_entry_code
1 ChemSpider 24745316
